data_4342447
loop_
_publ_author_name
'Albertin, Gabriele'
'Antoniutti, Stefano'
'Botter, Alessandra'
'Castro, Jes\'us'

_publ_section_title
;
 Hydrolysis of Coordinated Diazoalkanes To Yield Side-On 1,2-Diazene
 Derivatives.
;
_journal_issue 5
_journal_name_full 'Inorganic chemistry'
_journal_page_first 2091
_journal_paper_doi 10.1021/ic502963n
_journal_volume 54
_journal_year 2015
_chemical_formula_moiety 'C31 H41 N2 O3 P2 Ru, C24 H20 B, C H2 Cl2'
_chemical_formula_sum 'C56 H63 B Cl2 N2 O3 P2 Ru'
_chemical_formula_weight 1056.80
_space_group_crystal_system monoclinic
_space_group_IT_number 14
_space_group_name_Hall '-P 2ybc'
_space_group_name_H-M_alt 'P 1 21/c 1'
_symmetry_space_group_name_Hall '-P 2ybc'
_symmetry_space_group_name_H-M 'P 1 21/c 1'
_atom_sites_solution_hydrogens mixed
_audit_creation_method SHELXL-2014/6
_cell_angle_alpha 90
_cell_angle_beta 102.9579(13)
_cell_angle_gamma 90
_cell_formula_units_Z 4
_cell_length_a 12.9766(5)
_cell_length_b 18.2347(7)
_cell_length_c 23.2723(8)
_cell_measurement_reflns_used 9771
_cell_measurement_temperature 296(2)
_cell_measurement_theta_max 67.40
_cell_measurement_theta_min 3.49
_cell_volume 5366.6(3)
_computing_cell_refinement 'Bruker SAINT'
_computing_data_collection 'Bruker APEX2'
_computing_data_reduction 'Bruker SAINT'
_computing_structure_refinement 'SHELXL-2014/6 (Sheldrick, 2014)'
_computing_structure_solution 'SHELXS-97 (Sheldrick, 1990)'
_diffrn_ambient_temperature 296(2)
_diffrn_measured_fraction_theta_full 0.976
_diffrn_measured_fraction_theta_max 0.976
_diffrn_measurement_device_type 'Bruker CCD Smart 6000'
_diffrn_measurement_method '\f and \w scans'
_diffrn_radiation_monochromator 'Incoatec Quazar MX multilayer optics'
_diffrn_radiation_source 'Incoatec I\muS microsource'
_diffrn_radiation_type CuK\a
_diffrn_radiation_wavelength 1.54178
_diffrn_reflns_av_R_equivalents 0.0538
_diffrn_reflns_av_unetI/netI 0.0440
_diffrn_reflns_Laue_measured_fraction_full 0.976
_diffrn_reflns_Laue_measured_fraction_max 0.976
_diffrn_reflns_limit_h_max 15
_diffrn_reflns_limit_h_min -15
_diffrn_reflns_limit_k_max 21
_diffrn_reflns_limit_k_min -18
_diffrn_reflns_limit_l_max 27
_diffrn_reflns_limit_l_min -27
_diffrn_reflns_number 39829
_diffrn_reflns_point_group_measured_fraction_full 0.976
_diffrn_reflns_point_group_measured_fraction_max 0.976
_diffrn_reflns_theta_full 67.679
_diffrn_reflns_theta_max 67.686
_diffrn_reflns_theta_min 3.110
_exptl_absorpt_coefficient_mu 4.183
_exptl_absorpt_correction_T_max 0.7530
_exptl_absorpt_correction_T_min 0.5382
_exptl_absorpt_correction_type multi-scan
_exptl_absorpt_process_details 'SADABS V2012/1 (Bruker AXS Inc.)'
_exptl_crystal_colour yellow
_exptl_crystal_density_diffrn 1.308
_exptl_crystal_description prism
_exptl_crystal_F_000 2200
_exptl_crystal_size_max 0.292
_exptl_crystal_size_mid 0.156
_exptl_crystal_size_min 0.130
_refine_diff_density_max 1.299
_refine_diff_density_min -0.414
_refine_diff_density_rms 0.078
_refine_ls_extinction_method none
_refine_ls_goodness_of_fit_ref 1.054
_refine_ls_hydrogen_treatment constr
_refine_ls_matrix_type full
_refine_ls_number_parameters 613
_refine_ls_number_reflns 9475
_refine_ls_number_restraints 0
_refine_ls_restrained_S_all 1.054
_refine_ls_R_factor_all 0.0635
_refine_ls_R_factor_gt 0.0535
_refine_ls_shift/su_max 0.001
_refine_ls_shift/su_mean 0.000
_refine_ls_structure_factor_coef Fsqd
_refine_ls_weighting_details 'w=1/[\s^2^(Fo^2^)+(0.0949P)^2^+2.3807P] where P=(Fo^2^+2Fc^2^)/3'
_refine_ls_weighting_scheme calc
_refine_ls_wR_factor_gt 0.1483
_refine_ls_wR_factor_ref 0.1576
_reflns_Friedel_coverage 0.000
_reflns_number_gt 7854
_reflns_number_total 9475
_reflns_threshold_expression 'I > 2\s(I)'
_cod_data_source_file ic502963n_si_001.cif
_cod_data_source_block md_def_ic3
_cod_depositor_comments 'Adding full bibliography for 4342447.cif.'
_cod_database_code 4342447
_shelx_space_group_comment
;
The symmetry employed for this shelxl refinement is uniquely defined
by the following loop, which should always be used as a source of
symmetry information in preference to the above space-group names.
They are only intended as comments.
;
_shelx_estimated_absorpt_t_min 0.375
_shelx_estimated_absorpt_t_max 0.612
_shelxl_version_number 2014/6

loop_
_space_group_symop_operation_xyz
'x, y, z'
'-x, y+1/2, -z+1/2'
'-x, -y, -z'
'x, -y-1/2, z-1/2'

loop_
_atom_site_label
_atom_site_type_symbol
_atom_site_fract_x
_atom_site_fract_y
_atom_site_fract_z
_atom_site_U_iso_or_equiv
_atom_site_adp_type
_atom_site_occupancy
_atom_site_site_symmetry_order
_atom_site_calc_flag
_atom_site_refinement_flags_posn
_atom_site_refinement_flags_adp
_atom_site_refinement_flags_occupancy
Ru Ru 0.53441(2) 0.81747(2) 0.05532(2) 0.05640(13) Uani 1 1 d . . .
N1 N 0.5712(2) 0.92174(15) 0.03682(16) 0.0651(8) Uani 1 1 d . . .
H1A H 0.6137 0.9267 0.0116 0.078 Uiso 0.54(4) 1 d . U P
H1B H 0.5185 0.9545 0.0318 0.078 Uiso 0.46(4) 1 d . U P
N2 N 0.6198(3) 0.90546(19) 0.09377(16) 0.0736(9) Uani 1 1 d . . .
H2A H 0.5951 0.9287 0.1219 0.088 Uiso 0.54(4) 1 d . U P
H2B H 0.6903 0.9009 0.1016 0.088 Uiso 0.46(4) 1 d . U P
C1 C 0.4041(3) 0.7362(2) 0.0574(2) 0.0756(11) Uani 1 1 d . . .
C2 C 0.3631(3) 0.7854(3) 0.01136(19) 0.0703(10) Uani 1 1 d . . .
C3 C 0.3612(3) 0.8551(3) 0.0346(3) 0.0886(14) Uani 1 1 d . . .
C4 C 0.4001(4) 0.8520(4) 0.0954(4) 0.118(2) Uani 1 1 d . . .
C5 C 0.4274(4) 0.7781(4) 0.1107(2) 0.1039(19) Uani 1 1 d . . .
C6 C 0.3969(5) 0.6541(3) 0.0528(4) 0.130(3) Uani 1 1 d . . .
H6A H 0.3373 0.6374 0.0673 0.194 Uiso 1 1 calc R U .
H6B H 0.4605 0.6328 0.0759 0.194 Uiso 1 1 calc R U .
H6C H 0.3885 0.6397 0.0123 0.194 Uiso 1 1 calc R U .
C7 C 0.3093(4) 0.7645(4) -0.0507(3) 0.119(2) Uani 1 1 d . . .
H7A H 0.2340 0.7661 -0.0549 0.178 Uiso 1 1 calc R U .
H7B H 0.3301 0.7157 -0.0588 0.178 Uiso 1 1 calc R U .
H7C H 0.3295 0.7982 -0.0779 0.178 Uiso 1 1 calc R U .
C8 C 0.3182(5) 0.9235(4) 0.0020(5) 0.176(4) Uani 1 1 d . . .
H8A H 0.3514 0.9657 0.0231 0.264 Uiso 1 1 calc R U .
H8B H 0.2432 0.9260 -0.0013 0.264 Uiso 1 1 calc R U .
H8C H 0.3325 0.9227 -0.0368 0.264 Uiso 1 1 calc R U .
C9 C 0.4102(7) 0.9141(6) 0.1389(6) 0.258(8) Uani 1 1 d . . .
H9A H 0.4632 0.9479 0.1324 0.387 Uiso 1 1 calc R U .
H9B H 0.4304 0.8950 0.1783 0.387 Uiso 1 1 calc R U .
H9C H 0.3437 0.9391 0.1339 0.387 Uiso 1 1 calc R U .
C10 C 0.4531(6) 0.7438(8) 0.1717(3) 0.238(7) Uani 1 1 d . . .
H10A H 0.3886 0.7316 0.1832 0.356 Uiso 1 1 calc R U .
H10B H 0.4928 0.7780 0.1994 0.356 Uiso 1 1 calc R U .
H10C H 0.4941 0.7002 0.1710 0.356 Uiso 1 1 calc R U .
P1 P 0.61323(7) 0.79283(5) -0.02527(4) 0.0545(2) Uani 1 1 d . . .
C11 C 0.5224(3) 0.8163(2) -0.09465(17) 0.0624(9) Uani 1 1 d . . .
C12 C 0.4845(3) 0.8872(2) -0.10192(18) 0.0715(10) Uani 1 1 d . . .
H12 H 0.5073 0.9213 -0.0721 0.086 Uiso 1 1 calc R U .
C13 C 0.4132(3) 0.9085(3) -0.1526(2) 0.0886(14) Uani 1 1 d . . .
H13 H 0.3889 0.9566 -0.1569 0.106 Uiso 1 1 calc R U .
C14 C 0.3781(4) 0.8577(4) -0.1970(2) 0.0994(17) Uani 1 1 d . . .
H14 H 0.3297 0.8714 -0.2311 0.119 Uiso 1 1 calc R U .
C15 C 0.4142(4) 0.7891(4) -0.1906(2) 0.0984(16) Uani 1 1 d . . .
H15 H 0.3896 0.7551 -0.2203 0.118 Uiso 1 1 calc R U .
C16 C 0.4881(4) 0.7670(3) -0.14017(18) 0.0815(12) Uani 1 1 d . . .
H16 H 0.5141 0.7193 -0.1372 0.098 Uiso 1 1 calc R U .
C21 C 0.7306(3) 0.8460(2) -0.03247(16) 0.0603(8) Uani 1 1 d . . .
C22 C 0.7909(3) 0.8852(2) 0.0139(2) 0.0719(10) Uani 1 1 d . . .
H22 H 0.7698 0.8887 0.0494 0.086 Uiso 1 1 calc R U .
C23 C 0.8834(4) 0.9197(3) 0.0071(3) 0.0954(15) Uani 1 1 d . . .
H23 H 0.9243 0.9458 0.0384 0.114 Uiso 1 1 calc R U .
C24 C 0.9143(4) 0.9152(3) -0.0451(3) 0.0975(16) Uani 1 1 d . . .
H24 H 0.9765 0.9379 -0.0491 0.117 Uiso 1 1 calc R U .
C25 C 0.8536(4) 0.8771(3) -0.0923(3) 0.0955(16) Uani 1 1 d . . .
H25 H 0.8744 0.8747 -0.1280 0.115 Uiso 1 1 calc R U .
C26 C 0.7615(3) 0.8427(3) -0.0858(2) 0.0778(11) Uani 1 1 d . . .
H26 H 0.7203 0.8173 -0.1173 0.093 Uiso 1 1 calc R U .
C31 C 0.6522(3) 0.6977(2) -0.03296(19) 0.0691(10) Uani 1 1 d . . .
C32 C 0.5761(5) 0.6430(3) -0.0387(2) 0.0929(14) Uani 1 1 d . . .
H32 H 0.5054 0.6555 -0.0424 0.111 Uiso 1 1 calc R U .
C33 C 0.6050(6) 0.5695(3) -0.0390(3) 0.1105(18) Uani 1 1 d . . .
H33 H 0.5536 0.5333 -0.0420 0.133 Uiso 1 1 calc R U .
C34 C 0.7063(7) 0.5503(3) -0.0351(3) 0.128(2) Uani 1 1 d . . .
H34 H 0.7246 0.5011 -0.0361 0.153 Uiso 1 1 calc R U .
C35 C 0.7832(6) 0.6036(3) -0.0295(3) 0.124(2) Uani 1 1 d . . .
H35 H 0.8534 0.5902 -0.0261 0.149 Uiso 1 1 calc R U .
C36 C 0.7566(5) 0.6769(3) -0.0290(3) 0.0922(14) Uani 1 1 d . . .
H36 H 0.8088 0.7126 -0.0260 0.111 Uiso 1 1 calc R U .
P2 P 0.66842(8) 0.74770(8) 0.11009(5) 0.0791(3) Uani 1 1 d . . .
O21 O 0.7766(2) 0.7602(2) 0.09383(15) 0.0907(9) Uani 1 1 d . . .
O22 O 0.6919(3) 0.7566(3) 0.17882(15) 0.1220(15) Uani 1 1 d . . .
O23 O 0.6421(3) 0.6633(2) 0.10334(18) 0.1065(12) Uani 1 1 d . . .
C41 C 0.8812(4) 0.7371(4) 0.1249(3) 0.1143(19) Uani 1 1 d . . .
H41A H 0.8861 0.7395 0.1667 0.171 Uiso 1 1 calc R U .
H41B H 0.9333 0.7689 0.1147 0.171 Uiso 1 1 calc R U .
H41C H 0.8935 0.6876 0.1141 0.171 Uiso 1 1 calc R U .
C42 C 0.7186(7) 0.8261(6) 0.2082(3) 0.177(4) Uani 1 1 d . . .
H42A H 0.7578 0.8553 0.1863 0.265 Uiso 1 1 calc R U .
H42C H 0.7607 0.8178 0.2472 0.265 Uiso 1 1 calc R U .
H42D H 0.6549 0.8514 0.2108 0.265 Uiso 1 1 calc R U .
C43 C 0.7039(5) 0.6029(4) 0.1313(4) 0.148(3) Uani 1 1 d . . .
H43A H 0.7667 0.5985 0.1163 0.222 Uiso 1 1 calc R U .
H43C H 0.6633 0.5585 0.1233 0.222 Uiso 1 1 calc R U .
H43D H 0.7230 0.6110 0.1731 0.222 Uiso 1 1 calc R U .
B B 0.1351(3) 0.5812(2) -0.25318(19) 0.0574(9) Uani 1 1 d . . .
C11B C 0.1370(2) 0.6445(2) -0.30373(18) 0.0633(9) Uani 1 1 d . . .
C12B C 0.1580(3) 0.7189(2) -0.2905(2) 0.0740(10) Uani 1 1 d . . .
H12B H 0.1678 0.7342 -0.2515 0.089 Uiso 1 1 calc R U .
C13B C 0.1646(3) 0.7704(3) -0.3333(3) 0.0880(14) Uani 1 1 d . . .
H13B H 0.1774 0.8193 -0.3228 0.106 Uiso 1 1 calc R U .
C14B C 0.1527(3) 0.7499(3) -0.3908(3) 0.0923(15) Uani 1 1 d . . .
H14B H 0.1571 0.7847 -0.4193 0.111 Uiso 1 1 calc R U .
C15B C 0.1338(4) 0.6772(3) -0.4067(2) 0.0838(13) Uani 1 1 d . . .
H15B H 0.1260 0.6627 -0.4458 0.101 Uiso 1 1 calc R U .
C16B C 0.1267(3) 0.6259(2) -0.36319(19) 0.0740(10) Uani 1 1 d . . .
H16B H 0.1146 0.5771 -0.3742 0.089 Uiso 1 1 calc R U .
C21B C 0.0452(3) 0.5180(2) -0.27794(16) 0.0599(8) Uani 1 1 d . . .
C22B C -0.0484(3) 0.5329(3) -0.3200(2) 0.0806(12) Uani 1 1 d . . .
H22B H -0.0598 0.5799 -0.3358 0.097 Uiso 1 1 calc R U .
C23B C -0.1244(4) 0.4789(3) -0.3386(2) 0.1001(16) Uani 1 1 d . . .
H23B H -0.1856 0.4908 -0.3664 0.120 Uiso 1 1 calc R U .
C24B C -0.1116(4) 0.4096(3) -0.3173(2) 0.0942(15) Uani 1 1 d . . .
H24B H -0.1624 0.3739 -0.3310 0.113 Uiso 1 1 calc R U .
C25B C -0.0224(4) 0.3928(3) -0.2752(2) 0.0860(13) Uani 1 1 d . . .
H25B H -0.0130 0.3458 -0.2594 0.103 Uiso 1 1 calc R U .
C26B C 0.0539(3) 0.4466(2) -0.25626(19) 0.0720(10) Uani 1 1 d . . .
H26B H 0.1137 0.4341 -0.2277 0.086 Uiso 1 1 calc R U .
C31B C 0.1031(3) 0.6150(2) -0.19387(18) 0.0656(9) Uani 1 1 d . . .
C32B C 0.0256(4) 0.6688(3) -0.1971(3) 0.0901(14) Uani 1 1 d . . .
H32B H -0.0062 0.6878 -0.2339 0.108 Uiso 1 1 calc R U .
C33B C -0.0064(6) 0.6952(4) -0.1479(4) 0.116(2) Uani 1 1 d . . .
H33B H -0.0575 0.7318 -0.1521 0.139 Uiso 1 1 calc R U .
C34B C 0.0375(6) 0.6674(4) -0.0928(3) 0.116(2) Uani 1 1 d . . .
H34B H 0.0174 0.6854 -0.0595 0.139 Uiso 1 1 calc R U .
C35B C 0.1103(5) 0.6134(4) -0.0880(2) 0.1016(16) Uani 1 1 d . . .
H35B H 0.1388 0.5929 -0.0512 0.122 Uiso 1 1 calc R U .
C36B C 0.1431(4) 0.5882(3) -0.1373(2) 0.0799(11) Uani 1 1 d . . .
H36B H 0.1943 0.5516 -0.1323 0.096 Uiso 1 1 calc R U .
C41B C 0.2560(3) 0.54610(19) -0.23972(16) 0.0592(8) Uani 1 1 d . . .
C42B C 0.3407(3) 0.5790(2) -0.2006(2) 0.0768(11) Uani 1 1 d . . .
H42B H 0.3280 0.6199 -0.1793 0.092 Uiso 1 1 calc R U .
C43B C 0.4436(3) 0.5526(3) -0.1925(2) 0.0899(14) Uani 1 1 d . . .
H43B H 0.4984 0.5763 -0.1666 0.108 Uiso 1 1 calc R U .
C44B C 0.4647(3) 0.4915(3) -0.2226(2) 0.0902(14) Uani 1 1 d . . .
H44B H 0.5331 0.4730 -0.2166 0.108 Uiso 1 1 calc R U .
C45B C 0.3841(3) 0.4587(3) -0.2613(2) 0.0843(12) Uani 1 1 d . . .
H45B H 0.3972 0.4176 -0.2821 0.101 Uiso 1 1 calc R U .
C46B C 0.2828(3) 0.4860(2) -0.26974(18) 0.0690(9) Uani 1 1 d . . .
H46B H 0.2295 0.4629 -0.2971 0.083 Uiso 1 1 calc R U .
C1S C 0.1104(6) 0.4971(5) 0.1587(4) 0.155(3) Uani 1 1 d . . .
H1S1 H 0.0788 0.5170 0.1894 0.187 Uiso 1 1 calc R U .
H1S2 H 0.0867 0.4468 0.1517 0.187 Uiso 1 1 calc R U .
Cl1 Cl 0.0671(2) 0.54928(12) 0.09260(17) 0.1903(11) Uani 1 1 d . . .
Cl2 Cl 0.24199(18) 0.4985(2) 0.18160(13) 0.2132(15) Uani 1 1 d . . .

loop_
_atom_site_aniso_label
_atom_site_aniso_U_11
_atom_site_aniso_U_22
_atom_site_aniso_U_33
_atom_site_aniso_U_23
_atom_site_aniso_U_13
_atom_site_aniso_U_12
Ru 0.04757(17) 0.0675(2) 0.05353(18) -0.00417(11) 0.01007(11) -0.00939(11)
N1 0.0620(17) 0.0450(15) 0.093(2) -0.0087(15) 0.0287(16) -0.0115(13)
N2 0.0666(18) 0.077(2) 0.081(2) -0.0370(18) 0.0242(16) -0.0305(16)
C1 0.0521(19) 0.073(2) 0.105(3) 0.011(2) 0.023(2) -0.0129(18)
C2 0.0425(17) 0.092(3) 0.076(2) 0.003(2) 0.0108(16) -0.0129(18)
C3 0.049(2) 0.076(3) 0.146(5) 0.003(3) 0.032(2) -0.0041(19)
C4 0.075(3) 0.137(5) 0.162(6) -0.076(5) 0.069(4) -0.039(3)
C5 0.061(3) 0.180(6) 0.074(3) 0.010(4) 0.025(2) -0.031(3)
C6 0.090(4) 0.083(3) 0.221(8) 0.035(4) 0.046(4) -0.013(3)
C7 0.060(3) 0.187(6) 0.100(4) -0.010(4) -0.001(2) -0.044(3)
C8 0.081(4) 0.104(4) 0.358(14) 0.080(6) 0.083(6) 0.029(3)
C9 0.148(7) 0.311(13) 0.371(15) -0.268(13) 0.176(9) -0.122(8)
C10 0.094(5) 0.53(2) 0.087(4) 0.090(8) 0.015(3) -0.090(8)
P1 0.0524(4) 0.0564(5) 0.0534(5) -0.0033(4) 0.0093(3) -0.0041(4)
C11 0.0536(19) 0.074(2) 0.056(2) -0.0023(16) 0.0058(15) -0.0090(16)
C12 0.064(2) 0.075(2) 0.070(2) 0.0064(19) 0.0030(17) -0.0096(19)
C13 0.066(2) 0.105(3) 0.091(3) 0.030(3) 0.008(2) 0.000(2)
C14 0.068(3) 0.159(5) 0.063(3) 0.024(3) -0.004(2) -0.014(3)
C15 0.087(3) 0.148(5) 0.054(2) -0.015(3) 0.002(2) -0.023(3)
C16 0.082(3) 0.097(3) 0.062(2) -0.014(2) 0.010(2) -0.006(2)
C21 0.0534(18) 0.062(2) 0.064(2) 0.0081(17) 0.0119(15) -0.0009(16)
C22 0.059(2) 0.072(2) 0.082(3) -0.001(2) 0.0113(18) -0.0133(18)
C23 0.071(3) 0.095(3) 0.114(4) 0.008(3) 0.009(3) -0.027(2)
C24 0.067(3) 0.098(3) 0.127(5) 0.027(3) 0.022(3) -0.017(2)
C25 0.078(3) 0.116(4) 0.101(4) 0.042(3) 0.040(3) 0.014(3)
C26 0.070(2) 0.094(3) 0.071(2) 0.012(2) 0.0189(19) -0.003(2)
C31 0.076(2) 0.062(2) 0.070(2) -0.0010(18) 0.0192(19) -0.0014(19)
C32 0.109(4) 0.069(3) 0.105(4) -0.009(3) 0.034(3) -0.009(3)
C33 0.137(5) 0.065(3) 0.138(5) -0.004(3) 0.047(4) -0.010(3)
C34 0.162(7) 0.065(3) 0.168(7) -0.010(4) 0.061(5) 0.007(4)
C35 0.128(5) 0.090(4) 0.161(6) -0.007(4) 0.045(4) 0.038(4)
C36 0.096(4) 0.074(3) 0.112(4) 0.001(2) 0.035(3) 0.011(2)
P2 0.0559(5) 0.1121(9) 0.0640(6) 0.0200(6) 0.0022(4) -0.0064(5)
O21 0.0520(14) 0.126(3) 0.088(2) 0.0216(18) 0.0026(13) 0.0000(15)
O22 0.089(2) 0.204(5) 0.0605(19) 0.012(2) -0.0087(16) -0.010(3)
O23 0.084(2) 0.099(2) 0.123(3) 0.046(2) -0.0056(19) -0.0004(18)
C41 0.056(2) 0.155(5) 0.120(4) 0.021(4) -0.005(3) 0.005(3)
C42 0.124(6) 0.309(13) 0.085(4) -0.047(6) -0.004(4) -0.034(7)
C43 0.106(4) 0.129(5) 0.199(8) 0.089(5) 0.013(5) 0.015(4)
B 0.0455(18) 0.058(2) 0.065(2) -0.0011(18) 0.0039(16) 0.0001(16)
C11B 0.0396(15) 0.067(2) 0.080(2) 0.0026(19) 0.0053(15) 0.0028(15)
C12B 0.056(2) 0.068(2) 0.091(3) 0.004(2) 0.0016(18) 0.0015(17)
C13B 0.064(2) 0.071(3) 0.122(4) 0.021(3) 0.007(2) -0.003(2)
C14B 0.062(2) 0.101(4) 0.112(4) 0.038(3) 0.018(2) 0.003(2)
C15B 0.069(3) 0.104(4) 0.080(3) 0.017(2) 0.020(2) 0.009(2)
C16B 0.065(2) 0.076(3) 0.081(3) 0.006(2) 0.0164(19) 0.0021(19)
C21B 0.0449(16) 0.069(2) 0.064(2) -0.0006(17) 0.0087(14) -0.0030(15)
C22B 0.055(2) 0.092(3) 0.086(3) 0.016(2) -0.0040(18) -0.0071(19)
C23B 0.060(2) 0.127(4) 0.100(3) 0.008(3) -0.011(2) -0.028(3)
C24B 0.073(3) 0.105(4) 0.100(3) -0.014(3) 0.009(2) -0.035(3)
C25B 0.081(3) 0.072(3) 0.105(3) -0.002(2) 0.020(2) -0.018(2)
C26B 0.0555(19) 0.074(2) 0.081(3) 0.004(2) 0.0040(17) -0.0054(18)
C31B 0.0569(19) 0.062(2) 0.077(2) -0.0054(18) 0.0119(17) -0.0071(16)
C32B 0.080(3) 0.094(3) 0.102(4) -0.003(3) 0.032(3) 0.014(2)
C33B 0.109(4) 0.107(4) 0.146(6) -0.024(4) 0.059(4) 0.014(3)
C34B 0.113(5) 0.132(5) 0.115(5) -0.048(4) 0.051(4) -0.036(4)
C35B 0.103(4) 0.118(4) 0.083(3) -0.017(3) 0.019(3) -0.024(3)
C36B 0.079(3) 0.082(3) 0.078(3) -0.007(2) 0.015(2) -0.005(2)
C41B 0.0517(17) 0.0590(19) 0.063(2) 0.0056(16) 0.0035(14) -0.0028(15)
C42B 0.054(2) 0.077(3) 0.092(3) -0.010(2) 0.0016(19) -0.0030(18)
C43B 0.055(2) 0.104(3) 0.098(3) -0.006(3) -0.010(2) -0.008(2)
C44B 0.052(2) 0.106(4) 0.109(4) 0.004(3) 0.010(2) 0.013(2)
C45B 0.068(2) 0.087(3) 0.099(3) -0.001(2) 0.024(2) 0.012(2)
C46B 0.0543(19) 0.078(2) 0.073(2) -0.006(2) 0.0106(16) -0.0007(17)
C1S 0.127(6) 0.176(8) 0.178(8) -0.043(7) 0.067(5) -0.039(5)
Cl1 0.190(2) 0.1058(13) 0.281(4) -0.0247(17) 0.065(2) -0.0126(14)
Cl2 0.1107(14) 0.329(4) 0.205(3) -0.102(3) 0.0453(15) -0.0582(19)

loop_
_atom_type_symbol
_atom_type_description
_atom_type_scat_dispersion_real
_atom_type_scat_dispersion_imag
_atom_type_scat_source
C C 0.0181 0.0091 'International Tables Vol C Tables 4.2.6.8 and 6.1.1.4'
H H 0.0000 0.0000 'International Tables Vol C Tables 4.2.6.8 and 6.1.1.4'
B B 0.0090 0.0039 'International Tables Vol C Tables 4.2.6.8 and 6.1.1.4'
N N 0.0311 0.0180 'International Tables Vol C Tables 4.2.6.8 and 6.1.1.4'
O O 0.0492 0.0322 'International Tables Vol C Tables 4.2.6.8 and 6.1.1.4'
P P 0.2955 0.4335 'International Tables Vol C Tables 4.2.6.8 and 6.1.1.4'
Ru Ru 0.0552 3.2960 'International Tables Vol C Tables 4.2.6.8 and 6.1.1.4'
Cl Cl 0.3639 0.7018 'International Tables Vol C Tables 4.2.6.8 and 6.1.1.4'

loop_
_geom_angle_atom_site_label_1
_geom_angle_atom_site_label_2
_geom_angle_atom_site_label_3
_geom_angle
N1 Ru N2 39.25(14)
N1 Ru C5 129.4(2)
N2 Ru C5 110.5(2)
N1 Ru C4 93.9(2)
N2 Ru C4 89.64(17)
C5 Ru C4 37.1(3)
N1 Ru C1 146.35(15)
N2 Ru C1 147.51(16)
C5 Ru C1 37.3(2)
C4 Ru C1 61.29(19)
N1 Ru C3 86.61(15)
N2 Ru C3 105.50(17)
C5 Ru C3 60.5(2)
C4 Ru C3 35.7(2)
C1 Ru C3 59.87(16)
N1 Ru P2 116.86(10)
N2 Ru P2 85.58(12)
C5 Ru P2 89.60(17)
C4 Ru P2 119.2(3)
C1 Ru P2 95.87(12)
C3 Ru P2 150.05(14)
N1 Ru C2 113.12(15)
N2 Ru C2 140.32(16)
C5 Ru C2 60.53(17)
C4 Ru C2 59.56(19)
C1 Ru C2 35.92(16)
C3 Ru C2 35.00(18)
P2 Ru C2 129.88(12)
N1 Ru P1 81.14(10)
N2 Ru P1 101.98(10)
C5 Ru P1 146.8(2)
C4 Ru P1 153.5(2)
C1 Ru P1 110.50(13)
C3 Ru P1 117.76(17)
P2 Ru P1 85.80(4)
C2 Ru P1 98.34(11)
N2 N1 Ru 70.74(18)
N1 N2 Ru 70.01(16)
C2 C1 C5 106.9(4)
C2 C1 C6 125.1(5)
C5 C1 C6 126.2(5)
C2 C1 Ru 73.9(2)
C5 C1 Ru 69.8(2)
C6 C1 Ru 133.4(3)
C3 C2 C1 109.0(4)
C3 C2 C7 124.3(5)
C1 C2 C7 125.6(5)
C3 C2 Ru 72.1(2)
C1 C2 Ru 70.2(2)
C7 C2 Ru 133.2(3)
C2 C3 C4 109.0(5)
C2 C3 C8 127.1(7)
C4 C3 C8 123.8(7)
C2 C3 Ru 72.9(2)
C4 C3 Ru 70.1(3)
C8 C3 Ru 126.2(3)
C3 C4 C5 107.9(5)
C3 C4 C9 127.6(9)
C5 C4 C9 124.5(9)
C3 C4 Ru 74.2(3)
C5 C4 Ru 70.4(3)
C9 C4 Ru 122.1(4)
C4 C5 C1 107.2(5)
C4 C5 C10 128.1(8)
C1 C5 C10 123.4(8)
C4 C5 Ru 72.5(3)
C1 C5 Ru 72.9(2)
C10 C5 Ru 129.9(4)
C11 P1 C31 105.89(19)
C11 P1 C21 100.33(17)
C31 P1 C21 103.75(19)
C11 P1 Ru 110.38(13)
C31 P1 Ru 115.80(14)
C21 P1 Ru 118.92(13)
C12 C11 C16 118.0(4)
C12 C11 P1 118.0(3)
C16 C11 P1 124.0(3)
C13 C12 C11 121.4(4)
C12 C13 C14 119.6(5)
C15 C14 C13 119.7(4)
C14 C15 C16 121.5(5)
C11 C16 C15 119.8(5)
C22 C21 C26 119.6(4)
C22 C21 P1 122.4(3)
C26 C21 P1 117.9(3)
C21 C22 C23 119.7(4)
C24 C23 C22 120.4(5)
C23 C24 C25 120.5(4)
C24 C25 C26 119.3(5)
C25 C26 C21 120.5(5)
C32 C31 C36 118.2(4)
C32 C31 P1 119.0(4)
C36 C31 P1 122.7(3)
C31 C32 C33 120.4(6)
C34 C33 C32 120.7(6)
C33 C34 C35 120.0(5)
C34 C35 C36 120.4(6)
C35 C36 C31 120.3(5)
O21 P2 O22 104.7(2)
O21 P2 O23 107.8(2)
O22 P2 O23 101.0(3)
O21 P2 Ru 113.46(13)
O22 P2 Ru 117.32(19)
O23 P2 Ru 111.44(13)
C41 O21 P2 129.3(3)
C42 O22 P2 123.0(5)
C43 O23 P2 128.3(4)
C31B B C21B 105.2(3)
C31B B C11B 112.5(3)
C21B B C11B 111.2(3)
C31B B C41B 113.1(3)
C21B B C41B 111.2(3)
C11B B C41B 103.9(3)
C16B C11B C12B 114.9(4)
C16B C11B B 121.4(3)
C12B C11B B 123.5(4)
C13B C12B C11B 122.4(5)
C14B C13B C12B 120.6(5)
C13B C14B C15B 120.0(5)
C14B C15B C16B 118.9(5)
C15B C16B C11B 123.2(4)
C26B C21B C22B 114.9(4)
C26B C21B B 122.3(3)
C22B C21B B 122.8(3)
C23B C22B C21B 121.4(4)
C24B C23B C22B 121.7(4)
C23B C24B C25B 119.0(4)
C24B C25B C26B 119.6(5)
C21B C26B C25B 123.4(4)
C36B C31B C32B 114.2(4)
C36B C31B B 123.4(4)
C32B C31B B 122.1(4)
C33B C32B C31B 123.1(6)
C34B C33B C32B 120.1(6)
C35B C34B C33B 118.8(6)
C34B C35B C36B 120.7(6)
C35B C36B C31B 123.2(5)
C46B C41B C42B 114.7(3)
C46B C41B B 123.0(3)
C42B C41B B 122.0(3)
C43B C42B C41B 122.1(4)
C44B C43B C42B 120.4(4)
C45B C44B C43B 118.9(4)
C44B C45B C46B 120.3(5)
C45B C46B C41B 123.6(4)
Cl2 C1S Cl1 111.5(5)

loop_
_geom_bond_atom_site_label_1
_geom_bond_atom_site_label_2
_geom_bond_distance
Ru N1 2.030(3)
Ru N2 2.039(3)
Ru C5 2.216(4)
Ru C4 2.243(5)
Ru C1 2.257(4)
Ru C3 2.295(4)
Ru P2 2.2964(11)
Ru C2 2.304(3)
Ru P1 2.3720(9)
N1 N2 1.367(5)
C1 C2 1.407(6)
C1 C5 1.431(8)
C1 C6 1.502(7)
C2 C3 1.383(7)
C2 C7 1.505(7)
C3 C4 1.393(9)
C3 C8 1.501(8)
C4 C5 1.418(10)
C4 C9 1.507(8)
C5 C10 1.517(9)
P1 C11 1.823(4)
P1 C31 1.826(4)
P1 C21 1.845(4)
C11 C12 1.381(6)
C11 C16 1.385(6)
C12 C13 1.381(6)
C13 C14 1.387(8)
C14 C15 1.333(9)
C15 C16 1.397(7)
C21 C22 1.382(5)
C21 C26 1.388(6)
C22 C23 1.395(6)
C23 C24 1.366(8)
C24 C25 1.385(8)
C25 C26 1.388(7)
C31 C32 1.389(6)
C31 C36 1.390(7)
C32 C33 1.391(7)
C33 C34 1.344(9)
C34 C35 1.378(10)
C35 C36 1.382(7)
P2 O21 1.551(3)
P2 O22 1.568(4)
P2 O23 1.577(4)
O21 C41 1.450(5)
O22 C42 1.445(10)
O23 C43 1.429(6)
B C31B 1.647(6)
B C21B 1.649(5)
B C11B 1.652(6)
B C41B 1.658(5)
C11B C16B 1.402(6)
C11B C12B 1.404(6)
C12B C13B 1.386(7)
C13B C14B 1.364(8)
C14B C15B 1.383(7)
C15B C16B 1.397(6)
C21B C26B 1.393(6)
C21B C22B 1.406(5)
C22B C23B 1.392(6)
C23B C24B 1.355(7)
C24B C25B 1.373(7)
C25B C26B 1.393(6)
C31B C36B 1.390(6)
C31B C32B 1.395(6)
C32B C33B 1.389(8)
C33B C34B 1.378(10)
C34B C35B 1.352(9)
C35B C36B 1.390(7)
C41B C46B 1.385(6)
C41B C42B 1.396(5)
C42B C43B 1.393(6)
C43B C44B 1.375(7)
C44B C45B 1.356(7)
C45B C46B 1.378(6)
C1S Cl2 1.671(8)
C1S Cl1 1.790(10)
